data_2206636
loop_
_publ_author_name
'Getsis, Anna'
'Mudring, Anja-Verena'

_publ_section_title
;
 1-Dodecyl-3-methylimidazolium bromide monohydrate
;
_journal_coeditor_code BT6712
_journal_issue 9
_journal_name_full 'Acta Crystallographica Section E'
_journal_page_first o2945
_journal_page_last o2946
_journal_paper_doi 10.1107/S1600536805025717
_journal_volume 61
_journal_year 2005
_chemical_formula_iupac 'C16 H31 N2 +, Br -, H2 O'
_chemical_formula_moiety 'C16 H31 N2 +, Br -, H2 O'
_chemical_formula_sum 'C16 H33 Br N2 O'
_chemical_formula_weight 349.34
_chemical_name_common '[C~12~mim]Br.H~2~O'
_chemical_name_systematic
;
1-Dodecyl-3-methylimidazolium bromide monohydrate
;
_space_group_IT_number 2
_symmetry_cell_setting triclinic
_symmetry_space_group_name_Hall '-P 1'
_symmetry_space_group_name_H-M 'P -1'
_atom_sites_solution_hydrogens geom
_atom_sites_solution_primary direct
_atom_sites_solution_secondary difmap
_audit_creation_method SHELXL-97
_cell_angle_alpha 81.893(5)
_cell_angle_beta 83.761(5)
_cell_angle_gamma 78.102(5)
_cell_formula_units_Z 2
_cell_length_a 5.500(5)
_cell_length_b 7.794(5)
_cell_length_c 22.961(5)
_cell_measurement_reflns_used 4273
_cell_measurement_temperature 263(2)
_cell_measurement_theta_max 28.31
_cell_measurement_theta_min 2.76
_cell_volume 950.3(11)
_computing_cell_refinement X-AREA
_computing_data_collection 'X-AREA (Stoe & Cie, 2002)'
_computing_data_reduction X-AREA
_computing_molecular_graphics 'DIAMOND (Brandenburg, 1996)'
_computing_publication_material SHELXL97
_computing_structure_refinement 'SHELXL97 (Sheldrick, 1997)'
_computing_structure_solution 'SHELXS97 (Sheldrick, 1997)'
_diffrn_ambient_temperature 263(2)
_diffrn_measured_fraction_theta_full 0.975
_diffrn_measured_fraction_theta_max 0.975
_diffrn_measurement_device_type 'Stoe IPDS-I'
_diffrn_measurement_method \f
_diffrn_radiation_monochromator graphite
_diffrn_radiation_source 'fine-focus sealed tube'
_diffrn_radiation_type MoK\a
_diffrn_radiation_wavelength 0.71073
_diffrn_reflns_av_R_equivalents 0.0343
_diffrn_reflns_av_sigmaI/netI 0.0245
_diffrn_reflns_limit_h_max 7
_diffrn_reflns_limit_h_min -6
_diffrn_reflns_limit_k_max 9
_diffrn_reflns_limit_k_min -9
_diffrn_reflns_limit_l_max 29
_diffrn_reflns_limit_l_min -29
_diffrn_reflns_number 14912
_diffrn_reflns_theta_full 27.33
_diffrn_reflns_theta_max 27.33
_diffrn_reflns_theta_min 1.80
_diffrn_standards_decay_% unknown
_diffrn_standards_interval_count 0
_diffrn_standards_interval_time 0
_diffrn_standards_number 0
_exptl_absorpt_coefficient_mu 2.163
_exptl_absorpt_correction_T_max 0.7937
_exptl_absorpt_correction_T_min 0.5847
_exptl_absorpt_correction_type numerical
_exptl_absorpt_process_details
;
[X-RED32 (Stoe & Cie, 2002) and X-SHAPE (Stoe & Cie, 2001)]
;
_exptl_crystal_colour white
_exptl_crystal_density_diffrn 1.221
_exptl_crystal_density_method 'not measured'
_exptl_crystal_description needle
_exptl_crystal_F_000 372
_exptl_crystal_size_max 0.3
_exptl_crystal_size_mid 0.2
_exptl_crystal_size_min 0.1
_refine_diff_density_max 0.243
_refine_diff_density_min -0.290
_refine_ls_extinction_expression Fc^*^=kFc[1+0.001xFc^2^\l^3^/sin(2\q)]^-1/4^
_refine_ls_extinction_method none
_refine_ls_goodness_of_fit_ref 1.037
_refine_ls_hydrogen_treatment mixed
_refine_ls_matrix_type full
_refine_ls_number_parameters 190
_refine_ls_number_reflns 4167
_refine_ls_number_restraints 2
_refine_ls_restrained_S_all 1.038
_refine_ls_R_factor_all 0.0350
_refine_ls_R_factor_gt 0.0263
_refine_ls_shift/su_max 0.001
_refine_ls_shift/su_mean 0.000
_refine_ls_structure_factor_coef Fsqd
_refine_ls_weighting_details 'calc w = 1/[\s^2^(Fo^2^)+(0.0397P)^2^+0.1463P] where P = (Fo^2^+2Fc^2^)/3'
_refine_ls_weighting_scheme calc
_refine_ls_wR_factor_gt 0.0652
_refine_ls_wR_factor_ref 0.0694
_reflns_number_gt 3523
_reflns_number_total 4167
_reflns_threshold_expression I>2\s(I)
_cod_data_source_file bt6712.cif
_cod_data_source_block I
_cod_depositor_comments
;
The following automatic conversions were performed:

'_chemical_melting_point' value 'unknown' was changed to '?' - the
value is undefined or not given.

Automatic conversion script
Id: cif_fix_values 1646 2011-03-28 12:23:43Z adriana 

The following automatic conversions were performed:

'_chemical_melting_point' value 'unknown' was changed to '?' - the
value is undefined or not given.

Automatic conversion script
Id: cif_fix_values 1715 2011-07-08 13:25:40Z adriana 
;
_cod_database_code 2206636

loop_
_symmetry_equiv_pos_as_xyz
'x, y, z'
'-x, -y, -z'

loop_
_atom_site_label
_atom_site_fract_x
_atom_site_fract_y
_atom_site_fract_z
_atom_site_U_iso_or_equiv
_atom_site_adp_type
_atom_site_calc_flag
_atom_site_refinement_flags
_atom_site_occupancy
_atom_site_type_symbol
Br 0.73175(3) 0.32730(3) 0.383956(8) 0.05446(8) Uani d . 1 Br
N1 0.4615(3) -0.05054(19) 0.36555(6) 0.0442(3) Uani d . 1 N
N2 0.6005(3) -0.21059(19) 0.44379(6) 0.0463(3) Uani d . 1 N
O 0.1671(4) 0.5835(3) 0.34933(13) 0.1026(7) Uani d D 1 O
H1O 0.315(4) 0.528(4) 0.3517(16) 0.128(13) Uiso d D 1 H
H2O 0.084(5) 0.500(3) 0.3521(15) 0.110(11) Uiso d D 1 H
C1 0.6543(3) -0.1654(2) 0.38675(8) 0.0472(4) Uani d . 1 C
H1 0.8025 -0.2072 0.3652 0.057 Uiso calc R 1 H
C2 0.3659(3) -0.1219(2) 0.45970(8) 0.0506(4) Uani d . 1 C
H2 0.2822 -0.1296 0.4971 0.061 Uiso calc R 1 H
C3 0.2797(3) -0.0214(3) 0.41077(8) 0.0505(4) Uani d . 1 C
H3 0.1252 0.0538 0.4082 0.061 Uiso calc R 1 H
C4 0.4544(4) 0.0394(3) 0.30472(8) 0.0525(4) Uani d . 1 C
H4A 0.6050 -0.0089 0.2817 0.063 Uiso calc R 1 H
H4B 0.4522 0.1639 0.3053 0.063 Uiso calc R 1 H
C5 0.2312(3) 0.0207(2) 0.27513(7) 0.0469(4) Uani d . 1 C
H5A 0.0796 0.0754 0.2965 0.056 Uiso calc R 1 H
H5B 0.2278 -0.1035 0.2758 0.056 Uiso calc R 1 H
C6 0.2431(4) 0.1079(3) 0.21164(8) 0.0505(4) Uani d . 1 C
H6A 0.2505 0.2312 0.2116 0.061 Uiso calc R 1 H
H6B 0.3959 0.0524 0.1909 0.061 Uiso calc R 1 H
C7 0.0246(3) 0.0978(3) 0.17806(7) 0.0498(4) Uani d . 1 C
H7A -0.1281 0.1563 0.1980 0.060 Uiso calc R 1 H
H7B 0.0143 -0.0253 0.1788 0.060 Uiso calc R 1 H
C8 0.0437(3) 0.1816(3) 0.11422(8) 0.0502(4) Uani d . 1 C
H8A 0.0524 0.3049 0.1137 0.060 Uiso calc R 1 H
H8B 0.1981 0.1242 0.0946 0.060 Uiso calc R 1 H
C9 -0.1699(4) 0.1712(3) 0.07940(8) 0.0502(4) Uani d . 1 C
H9A -0.3246 0.2284 0.0990 0.060 Uiso calc R 1 H
H9B -0.1783 0.0480 0.0796 0.060 Uiso calc R 1 H
C10 -0.1486(3) 0.2563(3) 0.01589(8) 0.0503(4) Uani d . 1 C
H10A 0.0062 0.1991 -0.0036 0.060 Uiso calc R 1 H
H10B -0.1401 0.3794 0.0157 0.060 Uiso calc R 1 H
C11 -0.3622(4) 0.2466(3) -0.01946(8) 0.0507(4) Uani d . 1 C
H11A -0.5172 0.3038 0.0000 0.061 Uiso calc R 1 H
H11B -0.3708 0.1235 -0.0194 0.061 Uiso calc R 1 H
C12 -0.3394(4) 0.3321(3) -0.08305(8) 0.0506(4) Uani d . 1 C
H12A -0.3312 0.4552 -0.0831 0.061 Uiso calc R 1 H
H12B -0.1840 0.2751 -0.1023 0.061 Uiso calc R 1 H
C13 -0.5513(4) 0.3224(3) -0.11872(8) 0.0513(4) Uani d . 1 C
H13A -0.5584 0.1992 -0.1190 0.062 Uiso calc R 1 H
H13B -0.7069 0.3782 -0.0991 0.062 Uiso calc R 1 H
C14 -0.5312(4) 0.4089(3) -0.18186(8) 0.0579(5) Uani d . 1 C
H14A -0.5254 0.5323 -0.1817 0.070 Uiso calc R 1 H
H14B -0.3755 0.3535 -0.2015 0.070 Uiso calc R 1 H
C15 -0.7430(5) 0.3974(3) -0.21700(10) 0.0725(6) Uani d . 1 C
H15A -0.7183 0.4551 -0.2564 0.109 Uiso calc R 1 H
H15B -0.8978 0.4543 -0.1985 0.109 Uiso calc R 1 H
H15C -0.7473 0.2756 -0.2185 0.109 Uiso calc R 1 H
C16 0.7654(4) -0.3362(3) 0.48298(9) 0.0606(5) Uani d . 1 C
H16A 0.6680 -0.3808 0.5168 0.091 Uiso calc PR 0.50 H
H16B 0.8842 -0.2775 0.4956 0.091 Uiso calc PR 0.50 H
H16C 0.8518 -0.4325 0.4622 0.091 Uiso calc PR 0.50 H
H16D 0.9347 -0.3464 0.4662 0.091 Uiso calc PR 0.50 H
H16E 0.7184 -0.4496 0.4875 0.091 Uiso calc PR 0.50 H
H16F 0.7509 -0.2947 0.5209 0.091 Uiso calc PR 0.50 H

loop_
_atom_site_aniso_label
_atom_site_aniso_U_11
_atom_site_aniso_U_22
_atom_site_aniso_U_33
_atom_site_aniso_U_12
_atom_site_aniso_U_13
_atom_site_aniso_U_23
Br 0.05039(11) 0.05782(12) 0.05377(11) -0.00501(8) -0.01003(8) -0.00571(8)
N1 0.0451(7) 0.0469(7) 0.0403(7) -0.0070(6) -0.0101(6) -0.0025(6)
N2 0.0477(8) 0.0453(7) 0.0441(7) -0.0008(6) -0.0135(6) -0.0043(6)
O 0.0575(10) 0.0631(11) 0.175(2) -0.0021(9) 0.0001(12) 0.0037(12)
C1 0.0429(8) 0.0494(9) 0.0477(9) -0.0024(7) -0.0071(7) -0.0084(7)
C2 0.0489(9) 0.0588(10) 0.0413(9) -0.0022(8) -0.0060(7) -0.0069(8)
C3 0.0438(9) 0.0561(10) 0.0476(9) 0.0023(8) -0.0089(7) -0.0065(8)
C4 0.0568(11) 0.0591(11) 0.0434(9) -0.0174(9) -0.0123(8) 0.0027(8)
C5 0.0492(9) 0.0526(9) 0.0396(8) -0.0115(8) -0.0081(7) -0.0026(7)
C6 0.0525(10) 0.0569(10) 0.0432(9) -0.0158(8) -0.0099(8) 0.0021(8)
C7 0.0517(10) 0.0584(10) 0.0406(9) -0.0176(8) -0.0089(7) 0.0036(7)
C8 0.0508(10) 0.0597(10) 0.0412(9) -0.0165(8) -0.0083(7) 0.0024(7)
C9 0.0521(10) 0.0577(10) 0.0420(9) -0.0164(8) -0.0094(8) 0.0020(8)
C10 0.0511(10) 0.0584(10) 0.0428(9) -0.0160(8) -0.0084(8) 0.0009(8)
C11 0.0537(10) 0.0579(10) 0.0421(9) -0.0168(8) -0.0092(8) 0.0008(8)
C12 0.0527(10) 0.0574(10) 0.0432(9) -0.0165(8) -0.0088(8) 0.0006(8)
C13 0.0548(10) 0.0564(10) 0.0439(9) -0.0148(8) -0.0094(8) -0.0002(8)
C14 0.0631(12) 0.0675(12) 0.0443(9) -0.0183(10) -0.0104(9) 0.0023(8)
C15 0.0807(15) 0.0894(16) 0.0504(11) -0.0223(13) -0.0224(11) 0.0028(11)
C16 0.0626(12) 0.0563(11) 0.0569(11) 0.0072(9) -0.0230(9) -0.0005(9)

loop_
_atom_type_symbol
_atom_type_description
_atom_type_scat_dispersion_real
_atom_type_scat_dispersion_imag
_atom_type_scat_source
C C 0.0033 0.0016 'International Tables Vol C Tables 4.2.6.8 and 6.1.1.4'
H H 0.0000 0.0000 'International Tables Vol C Tables 4.2.6.8 and 6.1.1.4'
N N 0.0061 0.0033 'International Tables Vol C Tables 4.2.6.8 and 6.1.1.4'
O O 0.0106 0.0060 'International Tables Vol C Tables 4.2.6.8 and 6.1.1.4'
Br Br -0.2901 2.4595 'International Tables Vol C Tables 4.2.6.8 and 6.1.1.4'

loop_
_geom_angle_atom_site_label_1
_geom_angle_atom_site_label_2
_geom_angle_atom_site_label_3
_geom_angle
C1 N1 C3 108.37(15)
C1 N1 C4 125.22(15)
C3 N1 C4 126.26(15)
C1 N2 C2 108.71(14)
C1 N2 C16 125.31(16)
C2 N2 C16 125.98(16)
H1O O H2O 103(3)
N2 C1 N1 108.66(15)
N2 C1 H1 125.7
N1 C1 H1 125.7
C3 C2 N2 106.90(16)
C3 C2 H2 126.5
N2 C2 H2 126.5
C2 C3 N1 107.36(16)
C2 C3 H3 126.3
N1 C3 H3 126.3
N1 C4 C5 113.05(15)
N1 C4 H4A 109.0
C5 C4 H4A 109.0
N1 C4 H4B 109.0
C5 C4 H4B 109.0
H4A C4 H4B 107.8
C4 C5 C6 110.22(15)
C4 C5 H5A 109.6
C6 C5 H5A 109.6
C4 C5 H5B 109.6
C6 C5 H5B 109.6
H5A C5 H5B 108.1
C7 C6 C5 114.32(16)
C7 C6 H6A 108.7
C5 C6 H6A 108.7
C7 C6 H6B 108.7
C5 C6 H6B 108.7
H6A C6 H6B 107.6
C6 C7 C8 113.41(16)
C6 C7 H7A 108.9
C8 C7 H7A 108.9
C6 C7 H7B 108.9
C8 C7 H7B 108.9
H7A C7 H7B 107.7
C9 C8 C7 114.58(16)
C9 C8 H8A 108.6
C7 C8 H8A 108.6
C9 C8 H8B 108.6
C7 C8 H8B 108.6
H8A C8 H8B 107.6
C8 C9 C10 113.90(16)
C8 C9 H9A 108.8
C10 C9 H9A 108.8
C8 C9 H9B 108.8
C10 C9 H9B 108.8
H9A C9 H9B 107.7
C9 C10 C11 114.33(16)
C9 C10 H10A 108.7
C11 C10 H10A 108.7
C9 C10 H10B 108.7
C11 C10 H10B 108.7
H10A C10 H10B 107.6
C10 C11 C12 114.00(16)
C10 C11 H11A 108.8
C12 C11 H11A 108.8
C10 C11 H11B 108.8
C12 C11 H11B 108.8
H11A C11 H11B 107.6
C13 C12 C11 114.36(16)
C13 C12 H12A 108.7
C11 C12 H12A 108.7
C13 C12 H12B 108.7
C11 C12 H12B 108.7
H12A C12 H12B 107.6
C14 C13 C12 114.63(16)
C14 C13 H13A 108.6
C12 C13 H13A 108.6
C14 C13 H13B 108.6
C12 C13 H13B 108.6
H13A C13 H13B 107.6
C15 C14 C13 114.08(18)
C15 C14 H14A 108.7
C13 C14 H14A 108.7
C15 C14 H14B 108.7
C13 C14 H14B 108.7
H14A C14 H14B 107.6
C14 C15 H15A 109.5
C14 C15 H15B 109.5
H15A C15 H15B 109.5
C14 C15 H15C 109.5
H15A C15 H15C 109.5
H15B C15 H15C 109.5
N2 C16 H16A 109.5
N2 C16 H16B 109.5
H16A C16 H16B 109.5
N2 C16 H16C 109.5
H16A C16 H16C 109.5
H16B C16 H16C 109.5
N2 C16 H16D 109.5
H16A C16 H16D 141.1
H16B C16 H16D 56.3
H16C C16 H16D 56.3
N2 C16 H16E 109.5
H16A C16 H16E 56.3
H16B C16 H16E 141.1
H16C C16 H16E 56.3
H16D C16 H16E 109.5
N2 C16 H16F 109.5
H16A C16 H16F 56.3
H16B C16 H16F 56.3
H16C C16 H16F 141.1
H16D C16 H16F 109.5
H16E C16 H16F 109.5

loop_
_geom_bond_atom_site_label_1
_geom_bond_atom_site_label_2
_geom_bond_distance
N1 C1 1.327(2)
N1 C3 1.370(2)
N1 C4 1.472(2)
N2 C1 1.325(2)
N2 C2 1.370(2)
N2 C16 1.467(2)
O H1O 0.842(18)
O H2O 0.859(18)
C1 H1 0.9300
C2 C3 1.347(2)
C2 H2 0.9300
C3 H3 0.9300
C4 C5 1.508(3)
C4 H4A 0.9700
C4 H4B 0.9700
C5 C6 1.520(2)
C5 H5A 0.9700
C5 H5B 0.9700
C6 C7 1.517(3)
C6 H6A 0.9700
C6 H6B 0.9700
C7 C8 1.520(2)
C7 H7A 0.9700
C7 H7B 0.9700
C8 C9 1.513(3)
C8 H8A 0.9700
C8 H8B 0.9700
C9 C10 1.517(2)
C9 H9A 0.9700
C9 H9B 0.9700
C10 C11 1.518(3)
C10 H10A 0.9700
C10 H10B 0.9700
C11 C12 1.521(2)
C11 H11A 0.9700
C11 H11B 0.9700
C12 C13 1.515(3)
C12 H12A 0.9700
C12 H12B 0.9700
C13 C14 1.513(2)
C13 H13A 0.9700
C13 H13B 0.9700
C14 C15 1.511(3)
C14 H14A 0.9700
C14 H14B 0.9700
C15 H15A 0.9600
C15 H15B 0.9600
C15 H15C 0.9600
C16 H16A 0.9600
C16 H16B 0.9600
C16 H16C 0.9600
C16 H16D 0.9600
C16 H16E 0.9600
C16 H16F 0.9600

loop_
_geom_hbond_atom_site_label_D
_geom_hbond_atom_site_label_H
_geom_hbond_atom_site_label_A
_geom_hbond_site_symmetry_A
_geom_hbond_distance_DH
_geom_hbond_distance_HA
_geom_hbond_distance_DA
_geom_hbond_angle_DHA
O H2O Br 1_455 0.859(18) 2.57(2) 3.386(3) 159(3)
O H1O Br . 0.842(18) 2.61(2) 3.435(3) 166(3)
C3 H3 Br 1_455 0.93 2.75 3.661(3) 167
C1 H1 O 1_645 0.93 2.34 3.193(4) 152
